data_4067862
loop_
_publ_author_name
'Lund, Clinton L.'
'Sgro, Michael J.'
'Stephan, Douglas W.'

_publ_section_title
;
 Neutral and Cationic Tridentate Bis(N-heterocyclic carbene) Ether
 Ruthenium Alkylidene Complexes in Metathesis
;
_journal_issue 2
_journal_name_full Organometallics
_journal_page_first 580
_journal_paper_doi 10.1021/om200848d
_journal_volume 31
_journal_year 2012
_chemical_formula_sum 'C20 H26 Cl4 N4 O Ru'
_chemical_formula_weight 581.32
_chemical_name_systematic
; 
 ? 
;
_space_group_IT_number 14
_symmetry_cell_setting monoclinic
_symmetry_space_group_name_Hall '-P 2ybc'
_symmetry_space_group_name_H-M 'P 1 21/c 1'
_atom_sites_solution_hydrogens geom
_atom_sites_solution_primary direct
_atom_sites_solution_secondary difmap
_audit_creation_method SHELXL-97
_cell_angle_alpha 90.000(5)
_cell_angle_beta 98.974(5)
_cell_angle_gamma 90.000(5)
_cell_formula_units_Z 4
_cell_length_a 8.452(5)
_cell_length_b 22.009(5)
_cell_length_c 13.024(5)
_cell_measurement_reflns_used 4449
_cell_measurement_temperature 150(2)
_cell_measurement_theta_max 26.97
_cell_measurement_theta_min 2.44
_cell_volume 2393.1(18)
_computing_cell_refinement 'Bruker SMART'
_computing_data_collection 'Bruker SMART'
_computing_data_reduction 'Bruker SAINT'
_computing_molecular_graphics 'Bruker SHELXTL'
_computing_publication_material 'Bruker SHELXTL'
_computing_structure_refinement 'SHELXL-97 (Sheldrick, 1997)'
_computing_structure_solution 'SHELXS-97 (Sheldrick, 1990)'
_diffrn_ambient_temperature 150(2)
_diffrn_measured_fraction_theta_full 0.998
_diffrn_measured_fraction_theta_max 0.998
_diffrn_measurement_device_type 'CCD area detector'
_diffrn_measurement_method 'phi and omega scans'
_diffrn_radiation_monochromator graphite
_diffrn_radiation_source 'fine-focus sealed tube'
_diffrn_radiation_type MoK\a
_diffrn_radiation_wavelength 0.71073
_diffrn_reflns_av_R_equivalents 0.0627
_diffrn_reflns_av_sigmaI/netI 0.0645
_diffrn_reflns_limit_h_max 11
_diffrn_reflns_limit_h_min -11
_diffrn_reflns_limit_k_max 31
_diffrn_reflns_limit_k_min -31
_diffrn_reflns_limit_l_max 18
_diffrn_reflns_limit_l_min -15
_diffrn_reflns_number 29874
_diffrn_reflns_theta_full 30.17
_diffrn_reflns_theta_max 30.17
_diffrn_reflns_theta_min 1.83
_exptl_absorpt_coefficient_mu 1.121
_exptl_absorpt_correction_T_max 0.7460
_exptl_absorpt_correction_T_min 0.6642
_exptl_absorpt_correction_type multi-scan
_exptl_absorpt_process_details sadabs
_exptl_crystal_colour green
_exptl_crystal_density_diffrn 1.613
_exptl_crystal_density_method 'not measured'
_exptl_crystal_description plate
_exptl_crystal_F_000 1176
_exptl_crystal_size_max 0.20
_exptl_crystal_size_mid 0.20
_exptl_crystal_size_min 0.05
_refine_diff_density_max 0.974
_refine_diff_density_min -0.664
_refine_diff_density_rms 0.111
_refine_ls_extinction_method none
_refine_ls_goodness_of_fit_ref 1.019
_refine_ls_hydrogen_treatment constr
_refine_ls_matrix_type full
_refine_ls_number_parameters 271
_refine_ls_number_reflns 7073
_refine_ls_number_restraints 0
_refine_ls_restrained_S_all 1.019
_refine_ls_R_factor_all 0.0734
_refine_ls_R_factor_gt 0.0398
_refine_ls_shift/su_max 0.001
_refine_ls_shift/su_mean 0.000
_refine_ls_structure_factor_coef Fsqd
_refine_ls_weighting_details 'calc w=1/[\s^2^(Fo^2^)+(0.0339P)^2^+0.9631P] where P=(Fo^2^+2Fc^2^)/3'
_refine_ls_weighting_scheme calc
_refine_ls_wR_factor_gt 0.0765
_refine_ls_wR_factor_ref 0.0871
_reflns_number_gt 4982
_reflns_number_total 7073
_reflns_threshold_expression >2sigma(I)
_cod_data_source_file om200848d_si_002.cif
_cod_data_source_block cll008_0m
_cod_depositor_comments
;
The following automatic conversions were performed:

'_symmetry_cell_setting' value 'Monoclinic' changed to 'monoclinic'
according to /home/saulius/struct/CIF-dictionaries/cif_core.dic
dictionary named 'cif_core.dic' version 2.4.1 from 2010-06-29.

Automatic conversion script
Id: cif_fix_values 1715 2011-07-08 13:25:40Z adriana 
;
_cod_original_sg_symbol_H-M P2(1)/c
_cod_database_code 4067862

loop_
_symmetry_equiv_pos_as_xyz
'x, y, z'
'-x, y+1/2, -z+1/2'
'-x, -y, -z'
'x, -y-1/2, z-1/2'

loop_
_atom_site_label
_atom_site_type_symbol
_atom_site_fract_x
_atom_site_fract_y
_atom_site_fract_z
_atom_site_U_iso_or_equiv
_atom_site_adp_type
_atom_site_occupancy
_atom_site_symmetry_multiplicity
_atom_site_calc_flag
_atom_site_refinement_flags
Ru1 Ru 0.30109(3) 0.061308(10) 0.756931(16) 0.01536(6) Uani 1 1 d .
Cl3 Cl -0.12884(11) 0.34371(4) 0.54094(7) 0.0385(2) Uani 1 1 d .
Cl2 Cl 0.18922(9) -0.04041(3) 0.67795(5) 0.02401(16) Uani 1 1 d .
Cl1 Cl 0.11240(9) 0.04436(3) 0.88260(5) 0.02334(16) Uani 1 1 d .
Cl4 Cl 0.16694(15) 0.34338(5) 0.69163(12) 0.0829(5) Uani 1 1 d .
O1 O 0.4668(2) -0.00180(9) 0.86072(15) 0.0243(5) Uani 1 1 d .
N3 N 0.1166(3) 0.11018(11) 0.55648(18) 0.0223(5) Uani 1 1 d .
N2 N 0.4802(3) 0.07490(11) 0.56143(18) 0.0222(5) Uani 1 1 d .
N1 N 0.6317(3) 0.06402(12) 0.70787(19) 0.0239(5) Uani 1 1 d .
C8 C 0.1861(4) 0.06593(14) 0.4937(2) 0.0253(6) Uani 1 1 d .
H8A H 0.1160 0.0610 0.4278 0.030 Uiso 1 1 calc R
H8B H 0.1937 0.0270 0.5291 0.030 Uiso 1 1 calc R
N4 N 0.0624(3) 0.16371(11) 0.68397(19) 0.0237(5) Uani 1 1 d .
C15 C 0.5139(4) 0.22255(15) 0.9056(2) 0.0307(7) Uani 1 1 d .
H15A H 0.4939 0.2101 0.9706 0.037 Uiso 1 1 calc R
C19 C 0.4894(4) 0.20761(14) 0.7217(2) 0.0284(7) Uani 1 1 d .
H19A H 0.4532 0.1853 0.6620 0.034 Uiso 1 1 calc R
C7 C 0.3498(4) 0.08455(15) 0.4737(2) 0.0282(7) Uani 1 1 d .
H7A H 0.3745 0.0620 0.4142 0.034 Uiso 1 1 calc R
H7B H 0.3469 0.1273 0.4554 0.034 Uiso 1 1 calc R
C1 C 0.4116(4) -0.05777(14) 0.8993(2) 0.0307(7) Uani 1 1 d .
H1A H 0.4993 -0.0779 0.9416 0.046 Uiso 1 1 calc R
H1B H 0.3696 -0.0834 0.8419 0.046 Uiso 1 1 calc R
H1C H 0.3290 -0.0494 0.9402 0.046 Uiso 1 1 calc R
C10 C 0.0124(4) 0.15518(15) 0.5147(3) 0.0321(8) Uani 1 1 d .
H10A H -0.0264 0.1611 0.4446 0.038 Uiso 1 1 calc R
C16 C 0.5968(4) 0.27607(15) 0.8973(3) 0.0361(8) Uani 1 1 d .
H16A H 0.6318 0.2991 0.9564 0.043 Uiso 1 1 calc R
C13 C 0.3797(3) 0.12929(13) 0.8343(2) 0.0203(6) Uani 1 1 d .
H13A H 0.3633 0.1255 0.9030 0.024 Uiso 1 1 calc R
C2 C 0.6343(4) -0.00521(15) 0.8549(2) 0.0289(7) Uani 1 1 d .
H2A H 0.6533 -0.0375 0.8076 0.035 Uiso 1 1 calc R
H2B H 0.6934 -0.0146 0.9230 0.035 Uiso 1 1 calc R
C14 C 0.4593(4) 0.18666(13) 0.8183(2) 0.0208(6) Uani 1 1 d .
C3 C 0.6915(4) 0.05372(15) 0.8176(2) 0.0293(7) Uani 1 1 d .
H3A H 0.6564 0.0866 0.8581 0.035 Uiso 1 1 calc R
H3B H 0.8077 0.0539 0.8283 0.035 Uiso 1 1 calc R
C12 C 0.0474(4) 0.18801(15) 0.7866(2) 0.0304(7) Uani 1 1 d .
H12A H 0.1144 0.1651 0.8392 0.046 Uiso 1 1 calc R
H12B H -0.0621 0.1850 0.7976 0.046 Uiso 1 1 calc R
H12C H 0.0799 0.2298 0.7905 0.046 Uiso 1 1 calc R
C5 C 0.7308(4) 0.06797(15) 0.6338(3) 0.0304(7) Uani 1 1 d .
H5A H 0.8421 0.0659 0.6451 0.036 Uiso 1 1 calc R
C4 C 0.4733(3) 0.06821(13) 0.6650(2) 0.0200(6) Uani 1 1 d .
C9 C 0.1511(3) 0.11494(13) 0.6621(2) 0.0188(6) Uani 1 1 d .
C11 C -0.0225(4) 0.18884(15) 0.5943(3) 0.0324(8) Uani 1 1 d .
H11A H -0.0902 0.2224 0.5901 0.039 Uiso 1 1 calc R
C20 C 0.0177(4) 0.38837(15) 0.6188(3) 0.0346(8) Uani 1 1 d .
H20A H 0.0670 0.4156 0.5744 0.041 Uiso 1 1 calc R
H20B H -0.0338 0.4130 0.6657 0.041 Uiso 1 1 calc R
C6 C 0.6368(4) 0.07522(14) 0.5426(3) 0.0297(7) Uani 1 1 d .
H6A H 0.6702 0.0797 0.4783 0.036 Uiso 1 1 calc R
C18 C 0.5724(4) 0.26117(16) 0.7142(3) 0.0367(8) Uani 1 1 d .
H18A H 0.5915 0.2745 0.6495 0.044 Uiso 1 1 calc R
C17 C 0.6276(4) 0.29534(15) 0.8021(3) 0.0371(8) Uani 1 1 d .
H17A H 0.6849 0.3310 0.7965 0.045 Uiso 1 1 calc R

loop_
_atom_site_aniso_label
_atom_site_aniso_U_11
_atom_site_aniso_U_22
_atom_site_aniso_U_33
_atom_site_aniso_U_23
_atom_site_aniso_U_13
_atom_site_aniso_U_12
Ru1 0.01217(10) 0.01716(11) 0.01563(10) -0.00023(9) -0.00137(7) 0.00051(10)
Cl3 0.0385(5) 0.0280(4) 0.0473(5) 0.0028(4) 0.0013(4) 0.0006(4)
Cl2 0.0283(4) 0.0237(4) 0.0188(3) -0.0014(3) -0.0003(3) -0.0051(3)
Cl1 0.0201(4) 0.0262(4) 0.0244(3) 0.0011(3) 0.0056(3) 0.0020(3)
Cl4 0.0601(8) 0.0423(6) 0.1284(11) 0.0320(7) -0.0412(8) -0.0085(6)
O1 0.0196(11) 0.0242(11) 0.0264(11) 0.0025(9) -0.0046(9) 0.0042(9)
N3 0.0185(13) 0.0238(13) 0.0217(12) 0.0043(10) -0.0062(10) -0.0009(11)
N2 0.0200(13) 0.0237(14) 0.0232(12) -0.0041(10) 0.0047(10) -0.0033(10)
N1 0.0167(12) 0.0268(14) 0.0275(13) -0.0038(11) 0.0011(10) -0.0014(11)
C8 0.0278(16) 0.0278(16) 0.0188(13) 0.0007(13) -0.0012(12) -0.0065(14)
N4 0.0203(13) 0.0188(13) 0.0301(13) 0.0055(10) -0.0021(11) 0.0040(10)
C15 0.037(2) 0.0255(17) 0.0266(16) -0.0012(13) -0.0041(14) -0.0029(15)
C19 0.0300(18) 0.0249(17) 0.0285(16) -0.0023(13) -0.0015(14) -0.0048(14)
C7 0.0307(18) 0.0341(18) 0.0190(14) 0.0023(13) 0.0016(13) -0.0061(15)
C1 0.040(2) 0.0231(16) 0.0265(15) 0.0061(13) -0.0019(14) 0.0045(15)
C10 0.0292(18) 0.0312(18) 0.0311(17) 0.0115(14) -0.0099(14) 0.0011(15)
C16 0.039(2) 0.0267(18) 0.0362(19) -0.0048(15) -0.0144(16) -0.0024(16)
C13 0.0175(15) 0.0248(16) 0.0171(13) 0.0004(11) -0.0020(11) 0.0039(12)
C2 0.0207(16) 0.0356(19) 0.0270(16) -0.0044(14) -0.0068(13) 0.0104(14)
C14 0.0191(15) 0.0181(14) 0.0236(14) -0.0028(11) -0.0020(12) -0.0004(12)
C3 0.0133(14) 0.040(2) 0.0319(16) -0.0074(14) -0.0053(12) 0.0038(13)
C12 0.0303(18) 0.0255(17) 0.0361(18) -0.0003(14) 0.0076(14) 0.0062(14)
C5 0.0181(15) 0.0315(18) 0.0438(19) -0.0039(15) 0.0121(14) -0.0028(14)
C4 0.0171(14) 0.0191(15) 0.0224(14) -0.0036(11) -0.0011(11) -0.0043(12)
C9 0.0126(13) 0.0187(14) 0.0237(14) 0.0012(11) -0.0013(11) -0.0025(11)
C11 0.0263(18) 0.0230(16) 0.0438(19) 0.0093(15) -0.0077(15) 0.0052(14)
C20 0.034(2) 0.0257(18) 0.042(2) 0.0064(15) 0.0013(16) -0.0020(15)
C6 0.0277(18) 0.0276(17) 0.0376(18) -0.0055(14) 0.0168(15) -0.0063(14)
C18 0.044(2) 0.0314(19) 0.0332(18) 0.0072(15) 0.0010(16) -0.0080(17)
C17 0.037(2) 0.0224(17) 0.048(2) 0.0050(15) -0.0069(17) -0.0070(15)

loop_
_atom_type_symbol
_atom_type_description
_atom_type_scat_dispersion_real
_atom_type_scat_dispersion_imag
_atom_type_scat_source
C C 0.0033 0.0016 'International Tables Vol C Tables 4.2.6.8 and 6.1.1.4'
H H 0.0000 0.0000 'International Tables Vol C Tables 4.2.6.8 and 6.1.1.4'
N N 0.0061 0.0033 'International Tables Vol C Tables 4.2.6.8 and 6.1.1.4'
O O 0.0106 0.0060 'International Tables Vol C Tables 4.2.6.8 and 6.1.1.4'
Cl Cl 0.1484 0.1585 'International Tables Vol C Tables 4.2.6.8 and 6.1.1.4'
Ru Ru -1.2594 0.8363 'International Tables Vol C Tables 4.2.6.8 and 6.1.1.4'

loop_
_geom_angle_atom_site_label_1
_geom_angle_atom_site_label_2
_geom_angle_atom_site_label_3
_geom_angle
C13 Ru1 C9 89.89(12)
C13 Ru1 C4 91.79(12)
C9 Ru1 C4 92.02(12)
C13 Ru1 O1 91.98(10)
C9 Ru1 O1 178.13(10)
C4 Ru1 O1 87.97(10)
C13 Ru1 Cl1 88.60(9)
C9 Ru1 Cl1 94.85(9)
C4 Ru1 Cl1 173.12(8)
O1 Ru1 Cl1 85.16(7)
C13 Ru1 Cl2 170.96(9)
C9 Ru1 Cl2 96.19(8)
C4 Ru1 Cl2 94.67(8)
O1 Ru1 Cl2 81.95(6)
Cl1 Ru1 Cl2 84.23(3)
C2 O1 C1 110.6(2)
C2 O1 Ru1 121.69(18)
C1 O1 Ru1 122.05(18)
C9 N3 C10 111.4(3)
C9 N3 C8 125.2(2)
C10 N3 C8 123.3(3)
C4 N2 C6 111.4(3)
C4 N2 C7 129.7(2)
C6 N2 C7 118.8(3)
C4 N1 C5 111.9(2)
C4 N1 C3 125.3(2)
C5 N1 C3 122.8(3)
N3 C8 C7 112.3(3)
C9 N4 C11 111.5(3)
C9 N4 C12 127.3(2)
C11 N4 C12 121.1(3)
C16 C15 C14 121.5(3)
C18 C19 C14 120.6(3)
N2 C7 C8 115.0(2)
C11 C10 N3 107.1(3)
C17 C16 C15 120.2(3)
C14 C13 Ru1 138.4(2)
O1 C2 C3 110.2(2)
C19 C14 C15 117.4(3)
C19 C14 C13 124.4(3)
C15 C14 C13 118.1(3)
N1 C3 C2 112.0(3)
C6 C5 N1 106.8(3)
N2 C4 N1 102.7(2)
N2 C4 Ru1 137.4(2)
N1 C4 Ru1 119.9(2)
N4 C9 N3 103.5(2)
N4 C9 Ru1 130.5(2)
N3 C9 Ru1 126.1(2)
C10 C11 N4 106.5(3)
Cl4 C20 Cl3 112.01(19)
C5 C6 N2 107.2(3)
C19 C18 C17 120.9(3)
C16 C17 C18 119.4(3)

loop_
_geom_bond_atom_site_label_1
_geom_bond_atom_site_label_2
_geom_bond_distance
Ru1 C13 1.867(3)
Ru1 C9 2.009(3)
Ru1 C4 2.030(3)
Ru1 O1 2.265(2)
Ru1 Cl1 2.4852(11)
Ru1 Cl2 2.5807(9)
Cl3 C20 1.771(3)
Cl4 C20 1.760(3)
O1 C2 1.431(4)
O1 C1 1.435(4)
N3 C9 1.366(4)
N3 C10 1.380(4)
N3 C8 1.453(4)
N2 C4 1.367(4)
N2 C6 1.383(4)
N2 C7 1.474(4)
N1 C4 1.372(4)
N1 C5 1.376(4)
N1 C3 1.457(4)
C8 C7 1.505(4)
N4 C9 1.364(4)
N4 C11 1.386(4)
N4 C12 1.464(4)
C15 C16 1.383(5)
C15 C14 1.402(4)
C19 C18 1.383(5)
C19 C14 1.400(4)
C10 C11 1.344(5)
C16 C17 1.374(5)
C13 C14 1.461(4)
C2 C3 1.492(5)
C5 C6 1.331(5)
C18 C17 1.388(5)
